data_1567184
loop_
_publ_author_name
'Wickemeyer, Lucas'
'Aders, Niklas'
'Mix, Andreas'
'Neumann, Beate'
'Stammler, Hans-Georg'
'Cabrera-Trujillo, Jorge J'
'Fern\'andez, Israel'
'Mitzel, Norbert W.'

_publ_section_title
;
 Carbon dioxide reduction by an Al-O-P frustrated Lewis pair.
;
_journal_issue 27
_journal_name_full 'Chemical science'
_journal_page_first 8088
_journal_page_last 8094
_journal_paper_doi 10.1039/d2sc01870e
_journal_volume 13
_journal_year 2022
_chemical_formula_moiety 'C22 H56 Al O P Si4'
_chemical_formula_sum 'C22 H56 Al O P Si4'
_chemical_formula_weight 506.97
_space_group_crystal_system triclinic
_space_group_IT_number 2
_space_group_name_Hall '-P 1'
_space_group_name_H-M_alt 'P -1'
_atom_sites_solution_hydrogens mixed
_atom_sites_solution_primary dual
_audit_creation_date 2021-04-22
_audit_creation_method
;
Olex2 1.3
(compiled 2020.11.12 svn.r5f609507 for OlexSys, GUI svn.r6272)
;
_audit_update_record
;
2022-02-14 deposited with the CCDC.	2022-06-02 downloaded from the CCDC.
;
_cell_angle_alpha 94.4336(11)
_cell_angle_beta 96.4467(11)
_cell_angle_gamma 108.8844(14)
_cell_formula_units_Z 2
_cell_length_a 9.05033(13)
_cell_length_b 11.72687(18)
_cell_length_c 16.30904(19)
_cell_measurement_reflns_used 47136
_cell_measurement_temperature 100.0(1)
_cell_measurement_theta_max 76.4300
_cell_measurement_theta_min 3.9620
_cell_volume 1615.45(4)
_computing_cell_refinement 'CrysAlisPro 1.171.41.99a (Rigaku OD, 2021)'
_computing_data_collection 'CrysAlisPro 1.171.41.99a (Rigaku OD, 2021)'
_computing_data_reduction 'CrysAlisPro 1.171.41.99a (Rigaku OD, 2021)'
_computing_molecular_graphics 'Olex2 1.3 (Dolomanov et al., 2009)'
_computing_publication_material 'Olex2 1.3 (Dolomanov et al., 2009)'
_computing_structure_refinement 'SHELXL 2018/3 (Sheldrick, 2015)'
_computing_structure_solution 'SHELXT  (Sheldrick, 2015)'
_diffrn_ambient_environment N~2~
_diffrn_ambient_temperature 100.0(1)
_diffrn_detector 'CCD plate'
_diffrn_detector_area_resol_mean 5.3114
_diffrn_detector_type Atlas
_diffrn_measured_fraction_theta_full 0.999
_diffrn_measured_fraction_theta_max 0.989
_diffrn_measurement_details
;
List of Runs (angles in degrees, time in seconds):

  # Type    Start    End  Width  t~exp~   \w     \q     \k     \f   Frames
#--------------------------------------------------------------------------
  1  \w    -87.00  -6.00   1.00    4.00    --  -38.50 125.00   0.00   81
  2  \w    -87.00  -6.00   1.00    4.00    --  -38.50 125.00  90.00   81
  3  \w    -87.00  -6.00   1.00    4.00    --  -38.50 125.00-180.00   81
  4  \w     22.00 114.00   1.00    4.00    --   42.70  38.00 -60.00   92
  5  \w     13.00  42.00   1.00    4.00    --   42.70  77.00 116.32   29
  6  \w     12.00  42.00   1.00    4.00    --   42.70  79.00 165.77   30
  7  \w     22.00 114.00   1.00    4.00    --   42.70  38.00  90.00   92
  8  \w     18.00 111.00   1.00    4.00    --   42.70  57.00-180.00   93
  9  \w     18.00 111.00   1.00    4.00    --   42.70  57.00 -30.00   93
 10  \w     18.00 111.00   1.00    4.00    --   42.70  57.00  30.00   93
 11  \w     11.00  42.00   1.00    4.00    --   42.70  82.00  -4.43   31
 12  \w     13.00  42.00   1.00    4.00    --   42.70  77.00 -73.39   29
 13  \w    -28.00  63.00   1.00    4.00    --   42.70 -38.00 -90.00   91
 14  \w     22.00 114.00   1.00    4.00    --   42.70  38.00 150.00   92
 15  \w     14.00 112.00   1.00    4.00    --   42.70  71.00-136.54   98
 16  \w     13.00  42.00   1.00    4.00    --   42.70  77.00  57.51   29
 17  \w     31.00 107.00   1.00    4.00    --  111.00 -94.00  90.00   76
 18  \w     85.00 178.00   1.00    4.00    --  111.00  59.00-166.36   93
 19  \w     88.00 178.00   1.00    4.00    --  111.00  46.00 -54.90   90
 20  \w     40.00 141.00   1.00    4.00    --  111.00 -77.00 120.00  101
 21  \w     31.00 107.00   1.00    4.00    --  111.00 -94.00-120.00   76
 22  \w     88.00 178.00   1.00    4.00    --  111.00  47.00  96.35   90
 23  \w     85.00 178.00   1.00    4.00    --  111.00  61.00  30.00   93
 24  \w     85.00 178.00   1.00    4.00    --  111.00  61.00-150.00   93
 25  \w     85.00 178.00   1.00    4.00    --  111.00  61.00 -90.00   93
 26  \w     85.00 178.00   1.00    4.00    --  111.00  61.00-120.00   93
 27  \w     86.00 178.00   1.00    4.00    --  111.00  56.00 116.35   92
 28  \w     85.00 178.00   1.00    4.00    --  111.00  61.00 159.80   93
 29  \w     31.00 107.00   1.00    4.00    --  111.00 -94.00-180.00   76
 30  \w     89.00 178.00   1.00    4.00    --  111.00  45.00  30.00   89
 31  \w     84.00 178.00   1.00    4.00    --  111.00  64.00 -12.37   94
 32  \w     89.00 178.00   1.00    4.00    --  111.00  45.00 -90.00   89
 33  \w     89.00 178.00   1.00    4.00    --  111.00  45.00  90.00   89
 34  \w     85.00 178.00   1.00    4.00    --  111.00  61.00 150.00   93
 35  \w     85.00 178.00   1.00    4.00    --  111.00  62.00 127.06   93
 36  \w     85.00 178.00   1.00    4.00    --  111.00  61.00  90.00   93
 37  \w     85.00 178.00   1.00    4.00    --  111.00  60.00  48.35   93
 38  \w     89.00 178.00   1.00    4.00    --  111.00  45.00-120.00   89
 39  \w     85.00 178.00   1.00    4.00    --  111.00  61.00-180.00   93
 40  \w     85.00 178.00   1.00    4.00    --  111.00  61.00 -30.00   93
 41  \w     86.00 178.00   1.00    4.00    --  111.00  58.00 -37.97   92
 42  \w     85.00 178.00   1.00    4.00    --  111.00  61.00 -60.00   93
 43  \w     89.00 178.00   1.00    4.00    --  111.00  45.00 120.00   89
 44  \w     85.00 178.00   1.00    4.00    --  111.00  61.00  60.00   93
 45  \w     41.00 113.00   1.00    4.00    --  111.00-125.00  90.00   72
 46  \w     31.00 107.00   1.00    4.00    --  111.00 -94.00 -60.00   76
 47  \w     85.00 178.00   1.00    4.00    --  111.00  61.00   0.00   93
 48  \w     43.00 137.00   1.00    4.00    --  111.00 -61.00 -60.00   94
 49  \w     85.00 178.00   1.00    4.00    --  111.00  61.00 -51.10   93
 50  \w    -59.00  33.00   1.00    4.00    --  -38.50  38.00 120.00   92
 51  \w   -110.00 -18.00   1.00    4.00    --  -38.50 -38.00  30.00   92
 52  \w     22.00 114.00   1.00    4.00    --   42.70  38.00 -90.00   92
 53  \w     27.00  97.00   1.00    4.00    --   42.70-125.00 -90.00   70
 54  \w    -43.00 128.00   1.00    4.00    --   42.70   0.00 -60.00  171
 55  \w    -43.00 128.00   1.00    4.00    --   42.70   0.00   0.00  171
 56  \w    -43.00 128.00   1.00    4.00    --   42.70   0.00-150.00  171
 57  \w    -43.00 128.00   1.00    4.00    --   42.70   0.00-180.00  171
 58  \w    -43.00 128.00   1.00    4.00    --   42.70   0.00-120.00  171
 59  \w    -43.00 128.00   1.00    4.00    --   42.70   0.00 -90.00  171
 60  \w     18.00 111.00   1.00    4.00    --   42.70  57.00 120.00   93
 61  \w    -43.00 128.00   1.00    4.00    --   42.70   0.00 -30.00  171
 62  \w     13.00  42.00   1.00    4.00    --   42.70  76.00-134.58   29
 63  \w    -43.00 128.00   1.00    4.00    --   42.70   0.00  30.00  171
 64  \w     18.00 111.00   1.00    4.00    --   42.70  57.00-120.00   93
;
_diffrn_measurement_device 'four-circle diffractometer'
_diffrn_measurement_device_type 'SuperNova, Dual, Cu at home/near, Atlas'
_diffrn_measurement_method '\w scans'
_diffrn_orient_matrix_type 'CrysAlisPro convention (1999,Acta A55,543-557)'
_diffrn_orient_matrix_UB_11 -0.1517192000
_diffrn_orient_matrix_UB_12 0.0134757000
_diffrn_orient_matrix_UB_13 -0.0445945000
_diffrn_orient_matrix_UB_21 0.0180546000
_diffrn_orient_matrix_UB_22 -0.0703307000
_diffrn_orient_matrix_UB_23 -0.0798870000
_diffrn_orient_matrix_UB_31 -0.0985987000
_diffrn_orient_matrix_UB_32 -0.1201474000
_diffrn_orient_matrix_UB_33 0.0282864000
_diffrn_radiation_monochromator mirror
_diffrn_radiation_probe x-ray
_diffrn_radiation_type 'Cu K\a'
_diffrn_radiation_wavelength 1.54184
_diffrn_reflns_av_R_equivalents 0.0186
_diffrn_reflns_av_unetI/netI 0.0088
_diffrn_reflns_Laue_measured_fraction_full 0.999
_diffrn_reflns_Laue_measured_fraction_max 0.989
_diffrn_reflns_limit_h_max 11
_diffrn_reflns_limit_h_min -11
_diffrn_reflns_limit_k_max 14
_diffrn_reflns_limit_k_min -14
_diffrn_reflns_limit_l_max 20
_diffrn_reflns_limit_l_min -20
_diffrn_reflns_number 59098
_diffrn_reflns_point_group_measured_fraction_full 0.999
_diffrn_reflns_point_group_measured_fraction_max 0.989
_diffrn_reflns_theta_full 67.684
_diffrn_reflns_theta_max 76.631
_diffrn_reflns_theta_min 2.747
_diffrn_source 'micro-focus sealed X-ray tube'
_diffrn_source_type 'SuperNova (Cu) X-ray Source'
_exptl_absorpt_coefficient_mu 2.513
_exptl_absorpt_correction_T_max 1.000
_exptl_absorpt_correction_T_min 0.434
_exptl_absorpt_correction_type gaussian
_exptl_absorpt_process_details
;
CrysAlisPro 1.171.41.99a (Rigaku Oxford Diffraction, 2021)
Numerical absorption correction based on gaussian integration over
a multifaceted crystal model
Empirical absorption correction using spherical harmonics,
implemented in SCALE3 ABSPACK scaling algorithm.
;
_exptl_crystal_colour 'clear colourless'
_exptl_crystal_colour_lustre clear
_exptl_crystal_colour_primary colourless
_exptl_crystal_density_diffrn 1.042
_exptl_crystal_description plate
_exptl_crystal_F_000 560
_exptl_crystal_size_max 0.235
_exptl_crystal_size_mid 0.209
_exptl_crystal_size_min 0.047
_refine_diff_density_max 0.671
_refine_diff_density_min -0.607
_refine_diff_density_rms 0.042
_refine_ls_extinction_method none
_refine_ls_goodness_of_fit_ref 1.023
_refine_ls_hydrogen_treatment mixed
_refine_ls_matrix_type full
_refine_ls_number_parameters 426
_refine_ls_number_reflns 6741
_refine_ls_number_restraints 221
_refine_ls_restrained_S_all 1.027
_refine_ls_R_factor_all 0.0329
_refine_ls_R_factor_gt 0.0320
_refine_ls_shift/su_max 0.001
_refine_ls_shift/su_mean 0.000
_refine_ls_structure_factor_coef Fsqd
_refine_ls_weighting_details 'w=1/[\s^2^(Fo^2^)+(0.0359P)^2^+0.9886P] where P=(Fo^2^+2Fc^2^)/3'
_refine_ls_weighting_scheme calc
_refine_ls_wR_factor_gt 0.0786
_refine_ls_wR_factor_ref 0.0793
_reflns_Friedel_coverage 0.000
_reflns_number_gt 6506
_reflns_number_total 6741
_reflns_threshold_expression 'I > 2\s(I)'
_cod_data_source_file d2sc01870e2.cif
_cod_data_source_block compound4
_cod_depositor_comments 'Adding full bibliography for 1567184--1567187.cif.'
_cod_database_code 1567184
_shelx_shelxl_version_number 2018/3
_chemical_oxdiff_formula 'C H Al O P Si'
_shelx_space_group_comment
;
The symmetry employed for this shelxl refinement is uniquely defined
by the following loop, which should always be used as a source of
symmetry information in preference to the above space-group names.
They are only intended as comments.
;
_shelx_estimated_absorpt_t_max 0.891
_shelx_estimated_absorpt_t_min 0.590
_reflns_odcompleteness_completeness 99.81
_reflns_odcompleteness_iscentric 1
_reflns_odcompleteness_theta 71.98
_olex2_refinement_description
;
1. Fixed Uiso
 At 1.2 times of:
  All C(H) groups
 At 1.5 times of:
  All C(H,H,H) groups
2. Restrained distances
 P1-O1 \\sim P1B-O1B
 with sigma of 0.02
 Al1-C2 \\sim Al1B-C1B
 with sigma of 0.02
 O1-C2 \\sim O1B-C1B
 with sigma of 0.04
 C1-C2 \\sim C2B-C1B
 with sigma of 0.04
 P1-C19 \\sim P1B-C16B
 with sigma of 0.02
 C14-C2 \\sim C10B-C1B
 with sigma of 0.04
 P1-C15 \\sim P1B-C12B
 with sigma of 0.02
 C2-C13 \\sim C1B-C11B
 with sigma of 0.04
 Si1-C1B \\sim Si1-C2
 with sigma of 0.02
 Si02-C1 \\sim Si2-C2B
 with sigma of 0.02
 Al1B-C1B \\sim Al1-C2
 with sigma of 0.02
 Si02-C5 \\sim Si2-C5B
 with sigma of 0.02
 Si02-C3 \\sim Si2-C3B
 with sigma of 0.02
 Si02-C4 \\sim Si2-C4B
 with sigma of 0.02
 Si3-C1 \\sim Si3A-C2B
 with sigma of 0.02
 Si3-C8 \\sim Si3A-C8B
 with sigma of 0.02
 Si3-C7 \\sim Si3A-C7B
 with sigma of 0.02
 Si3-C6 \\sim Si3A-C6B
 with sigma of 0.02
 Al1-O1 \\sim Al1B-O1B
 with sigma of 0.02
 Al1-C1 \\sim Al1B-C2B
 with sigma of 0.02
 C21-C19 \\sim C18B-C16B
 with sigma of 0.02
 C16-C15 \\sim C13B-C12B
 with sigma of 0.02
 C19-C22 \\sim C16B-C17B
 with sigma of 0.02
 C19-C20 \\sim C16B-C19B
 with sigma of 0.02
 C18-C15 \\sim C15B-C12B
 with sigma of 0.02
 C17-C15 \\sim C14B-C12B
 with sigma of 0.02
 P1-Al1 \\sim P1B-Al1B
 with sigma of 0.04
 P1-C21 \\sim P1B-C18B
 with sigma of 0.04
 P1-C16 \\sim P1B-C13B
 with sigma of 0.04
 P1-C22 \\sim P1B-C17B
 with sigma of 0.04
 P1-C20 \\sim P1B-C19B
 with sigma of 0.04
 P1-C18 \\sim P1B-C15B
 with sigma of 0.04
 P1-C17 \\sim P1B-C14B
 with sigma of 0.04
 Si02-Si3 \\sim Si2-Si3A
 with sigma of 0.04
 Si02-Al1 \\sim Si2-Al1B
 with sigma of 0.04
 Si3-Al1 \\sim Si3A-Al1B
 with sigma of 0.04
 O1-C1 \\sim O1B-C2B
 with sigma of 0.04
 O1-C19 \\sim O1B-C16B
 with sigma of 0.04
 O1-C15 \\sim O1B-C12B
 with sigma of 0.04
 C1-C8 \\sim C2B-C8B
 with sigma of 0.04
 C1-C5 \\sim C2B-C5B
 with sigma of 0.04
 C1-C3 \\sim C2B-C3B
 with sigma of 0.04
 C1-C7 \\sim C2B-C7B
 with sigma of 0.04
 C1-C4 \\sim C2B-C4B
 with sigma of 0.04
 C1-C6 \\sim C2B-C6B
 with sigma of 0.04
 C21-C22 \\sim C18B-C17B
 with sigma of 0.04
 C21-C20 \\sim C18B-C19B
 with sigma of 0.04
 C16-C18 \\sim C13B-C15B
 with sigma of 0.04
 C16-C17 \\sim C13B-C14B
 with sigma of 0.04
 C8-C7 \\sim C8B-C7B
 with sigma of 0.04
 C8-C6 \\sim C8B-C6B
 with sigma of 0.04
 C19-C15 \\sim C16B-C12B
 with sigma of 0.04
 C22-C20 \\sim C17B-C19B
 with sigma of 0.04
 C5-C3 \\sim C5B-C3B
 with sigma of 0.04
 C5-C4 \\sim C5B-C4B
 with sigma of 0.04
 C18-C17 \\sim C15B-C14B
 with sigma of 0.04
 C3-C4 \\sim C3B-C4B
 with sigma of 0.04
 C7-C6 \\sim C7B-C6B
 with sigma of 0.04
 C14-C13 \\sim C10B-C11B
 with sigma of 0.04
 Si1-C9 \\sim Si1-C11 \\sim Si1-C10B \\sim Si1-C10 \\sim Si1-C11B
 with sigma of 0.02
3. Uiso/Uaniso restraints and constraints
P1B \\sim Si2 \\sim Si3A \\sim Al1B \\sim O1B \\sim C1B \\sim C2B \\sim C3B
\\sim C4B \\sim C5B \\sim C6B \\sim C7B \\sim C8B \\sim C10B \\sim C11B \\sim
C12B \\sim C13B \\sim C14B \\sim C15B \\sim C16B \\sim C17B \\sim C18B \\sim
C19B: within 2A with sigma of 0.01 and sigma for terminal atoms of 0.02 within
2A
C1B \\sim C2: within 2A with sigma of 0.001 and sigma for terminal atoms of
0.002 within 2A
C16B: within 2A with sigma of 0.01 and sigma for terminal atoms of 0.02 within
2A
P1B \\sim C12B \\sim C13B \\sim C14B \\sim C15B \\sim C16B \\sim C17B \\sim
C18B \\sim C19B: within 2A with sigma of 0.04 and sigma for terminal atoms of
0.08 within 2A
C10 \\sim C10B \\sim C11 \\sim C11B: within 2A with sigma of 0.001 and sigma
for terminal atoms of 0.002 within 2A
Uanis(C1B) \\sim Ueq, Uanis(C2) \\sim Ueq: with sigma of 0.01 and sigma for
terminal atoms of 0.02
Uanis(C1B) = Uanis(C2)
Uanis(C10) = Uanis(C11B)
Uanis(C11) = Uanis(C10B)
Uanis(C6B) = Uanis(C16)
Uanis(C7B) = Uanis(C18)
Uanis(C8B) = Uanis(C17)
Uanis(C21) = Uanis(C4B)
Uanis(C5B) = Uanis(C20)
Uanis(C19B) = Uanis(C5)
Uanis(Al1B) = Uanis(Al1)
Uanis(C13B) = Uanis(C6)
4. Rigid body (RIGU) restrains
 C16B, C19B
 with sigma for 1-2 distances of 0.01 and sigma for 1-3 distances of 0.01
5. Others
 Sof(P1B)=Sof(Si2)=Sof(Si3A)=Sof(Al1B)=Sof(O1B)=Sof(C2B)=Sof(H2B)=Sof(C3B)=
 Sof(H3BA)=Sof(H3BB)=Sof(H3BC)=Sof(C4B)=Sof(H4BA)=Sof(H4BB)=Sof(H4BC)=Sof(C5B)=
 Sof(H5BA)=Sof(H5BB)=Sof(H5BC)=Sof(C6B)=Sof(H6BA)=Sof(H6BB)=Sof(H6BC)=Sof(C7B)=
 Sof(H7BA)=Sof(H7BB)=Sof(H7BC)=Sof(C8B)=Sof(H8BA)=Sof(H8BB)=Sof(H8BC)=Sof(C10B)=
 Sof(H10D)=Sof(H10E)=Sof(H10F)=Sof(C11B)=Sof(H11D)=Sof(H11E)=Sof(H11F)=
 Sof(C12B)=Sof(C13B)=Sof(H13D)=Sof(H13E)=Sof(H13F)=Sof(C14B)=Sof(H14D)=
 Sof(H14E)=Sof(H14F)=Sof(C15B)=Sof(H15A)=Sof(H15B)=Sof(H15C)=Sof(C16B)=
 Sof(C17B)=Sof(H17D)=Sof(H17E)=Sof(H17F)=Sof(C18B)=Sof(H18D)=Sof(H18E)=
 Sof(H18F)=Sof(C19B)=Sof(H19A)=Sof(H19B)=Sof(H19C)=1-FVAR(1)
 Sof(P1)=Sof(Si02)=Sof(Si3)=Sof(Al1)=Sof(O1)=Sof(C1)=Sof(H1)=Sof(C3)=Sof(H3A)=
 Sof(H3B)=Sof(H3C)=Sof(C4)=Sof(H4A)=Sof(H4B)=Sof(H4C)=Sof(C5)=Sof(H5A)=Sof(H5B)=
 Sof(H5C)=Sof(C6)=Sof(H6A)=Sof(H6B)=Sof(H6C)=Sof(C7)=Sof(H7A)=Sof(H7B)=Sof(H7C)=
 Sof(C8)=Sof(H8A)=Sof(H8B)=Sof(H8C)=Sof(C10)=Sof(H10A)=Sof(H10B)=Sof(H10C)=
 Sof(C11)=Sof(H11A)=Sof(H11B)=Sof(H11C)=Sof(C15)=Sof(C16)=Sof(H16A)=Sof(H16B)=
 Sof(H16C)=Sof(C17)=Sof(H17A)=Sof(H17B)=Sof(H17C)=Sof(C18)=Sof(H18A)=Sof(H18B)=
 Sof(H18C)=Sof(C19)=Sof(C20)=Sof(H20A)=Sof(H20B)=Sof(H20C)=Sof(C21)=Sof(H21A)=
 Sof(H21B)=Sof(H21C)=Sof(C22)=Sof(H22A)=Sof(H22B)=Sof(H22C)=FVAR(1)
 Sof(C1B)=Sof(H1B)=1-FVAR(2)
 Sof(C2)=Sof(H2)=FVAR(2)
6.a Ternary CH refined with riding coordinates:
 C1(H1), C1B(H1B), C2B(H2B)
6.b Me refined with riding coordinates:
 C3B(H3BA,H3BB,H3BC), C4B(H4BA,H4BB,H4BC), C5B(H5BA,H5BB,H5BC), C6B(H6BA,H6BB,
 H6BC), C7B(H7BA,H7BB,H7BC), C8B(H8BA,H8BB,H8BC), C10B(H10D,H10E,H10F),
 C11B(H11D,H11E,H11F), C13B(H13D,H13E,H13F), C14B(H14D,H14E,H14F), C15B(H15A,
 H15B,H15C), C17B(H17D,H17E,H17F), C18B(H18D,H18E,H18F), C19B(H19A,H19B,H19C)
6.c Idealised Me refined as rotating group:
 C3(H3A,H3B,H3C), C4(H4A,H4B,H4C), C5(H5A,H5B,H5C), C6(H6A,H6B,H6C), C7(H7A,
 H7B,H7C), C8(H8A,H8B,H8C), C9(H9A,H9B,H9C), C10(H10A,H10B,H10C), C11(H11A,H11B,
 H11C), C12(H12A,H12B,H12C), C13(H13A,H13B,H13C), C14(H14A,H14B,H14C), C16(H16A,
 H16B,H16C), C17(H17A,H17B,H17C), C18(H18A,H18B,H18C), C20(H20A,H20B,H20C),
 C21(H21A,H21B,H21C), C22(H22A,H22B,H22C)
;
_olex2_submission_special_instructions 'No special instructions were received'
_oxdiff_exptl_absorpt_empirical_details
;
Empirical correction (ABSPACK) includes:
- Absorption correction using spherical harmonics
- Frame scaling
- Detector area scaling
;
_oxdiff_exptl_absorpt_empirical_full_max 1.241
_oxdiff_exptl_absorpt_empirical_full_min 0.838

loop_
_space_group_symop_operation_xyz
'x, y, z'
'-x, -y, -z'

loop_
_atom_site_label
_atom_site_type_symbol
_atom_site_fract_x
_atom_site_fract_y
_atom_site_fract_z
_atom_site_U_iso_or_equiv
_atom_site_adp_type
_atom_site_occupancy
_atom_site_site_symmetry_order
_atom_site_calc_flag
_atom_site_refinement_flags_posn
_atom_site_refinement_flags_adp
_atom_site_refinement_flags_occupancy
_atom_site_disorder_assembly
_atom_site_disorder_group
P1 P 0.78247(6) 0.55644(4) 0.80869(3) 0.02142(10) Uani 0.9340(7) 1 d D . P A 1
P1B P 0.6805(13) 0.2118(11) 0.5891(5) 0.0227(19) Uani 0.0660(7) 1 d D U P A 2
Si Si 0.85294(5) 0.24199(4) 0.90745(2) 0.02707(10) Uani 1 1 d . . . . .
Si1 Si 0.49222(4) 0.09266(3) 0.82309(2) 0.02481(9) Uani 1 1 d D . . . .
Si02 Si 0.61277(5) 0.27449(4) 0.52697(3) 0.01904(10) Uani 0.9340(7) 1 d D . P A 1
Si2 Si 0.9162(12) 0.6460(9) 0.7481(7) 0.024(2) Uani 0.0660(7) 1 d D U P A 2
Si3 Si 0.89140(5) 0.18636(4) 0.60228(3) 0.02163(10) Uani 0.9340(7) 1 d D . P A 1
Si3A Si 0.613(2) 0.5701(19) 0.8337(12) 0.039(3) Uani 0.0660(7) 1 d D U P A 2
Al1 Al 0.70837(4) 0.29130(3) 0.72574(2) 0.01590(9) Uani 0.9340(7) 1 d D . P A 1
Al1B Al 0.7370(6) 0.3601(5) 0.7583(3) 0.01590(9) Uani 0.0660(7) 1 d D U P A 2
O1 O 0.72723(12) 0.44156(9) 0.73548(7) 0.0258(2) Uani 0.9340(7) 1 d D . P A 1
O1B O 0.7395(17) 0.3324(12) 0.6536(7) 0.029(3) Uani 0.0660(7) 1 d D U P A 2
C1 C 0.7018(3) 0.2132(3) 0.61549(14) 0.0176(5) Uani 0.9340(7) 1 d D . P A 1
H1 H 0.624810 0.129602 0.614766 0.021 Uiso 0.9340(7) 1 calc R U P A 1
C1B C 0.6690(5) 0.2294(4) 0.8295(2) 0.0203(3) Uani 0.352(3) 1 d D U P A 2
H1B H 0.629669 0.278926 0.868729 0.024 Uiso 0.352(3) 1 calc R U P A 2
C2 C 0.6986(2) 0.1864(2) 0.81388(12) 0.0203(3) Uani 0.648(3) 1 d D U P A 1
H2 H 0.730(3) 0.135(2) 0.7869(16) 0.024 Uiso 0.648(3) 1 d . U P A 1
C2B C 0.780(2) 0.5258(13) 0.8013(15) 0.024(4) Uani 0.0660(7) 1 d D U P A 2
H2B H 0.846044 0.532225 0.855906 0.029 Uiso 0.0660(7) 1 calc R U P A 2
C3 C 0.4491(3) 0.3259(3) 0.5573(2) 0.0317(6) Uani 0.9340(7) 1 d D . P A 1
H3A H 0.367542 0.257527 0.574198 0.048 Uiso 0.9340(7) 1 calc R U P A 1
H3B H 0.403227 0.355892 0.509779 0.048 Uiso 0.9340(7) 1 calc R U P A 1
H3C H 0.490710 0.391129 0.603681 0.048 Uiso 0.9340(7) 1 calc R U P A 1
C3B C 1.101(2) 0.608(2) 0.7459(15) 0.033(5) Uani 0.0660(7) 1 d D U P A 2
H3BA H 1.076360 0.529523 0.712881 0.050 Uiso 0.0660(7) 1 calc R U P A 2
H3BB H 1.176668 0.671087 0.720999 0.050 Uiso 0.0660(7) 1 calc R U P A 2
H3BC H 1.145898 0.604998 0.802789 0.050 Uiso 0.0660(7) 1 calc R U P A 2
C4 C 0.7621(2) 0.40415(16) 0.48987(11) 0.0330(3) Uani 0.9340(7) 1 d D . P A 1
H4A H 0.816485 0.466432 0.536918 0.049 Uiso 0.9340(7) 1 calc R U P A 1
H4B H 0.708837 0.438952 0.448050 0.049 Uiso 0.9340(7) 1 calc R U P A 1
H4C H 0.839065 0.374978 0.465216 0.049 Uiso 0.9340(7) 1 calc R U P A 1
C4B C 0.817(4) 0.635(3) 0.6390(13) 0.0499(5) Uani 0.0660(7) 1 d D U P A 2
H4BA H 0.720119 0.655058 0.640236 0.075 Uiso 0.0660(7) 1 calc R U P A 2
H4BB H 0.888385 0.692635 0.608414 0.075 Uiso 0.0660(7) 1 calc R U P A 2
H4BC H 0.791193 0.552556 0.611386 0.075 Uiso 0.0660(7) 1 calc R U P A 2
C5 C 0.5205(2) 0.1517(2) 0.43749(14) 0.0347(5) Uani 0.9340(7) 1 d D . P A 1
H5A H 0.602381 0.124593 0.416479 0.052 Uiso 0.9340(7) 1 calc R U P A 1
H5B H 0.468647 0.183302 0.393055 0.052 Uiso 0.9340(7) 1 calc R U P A 1
H5C H 0.442212 0.083035 0.456208 0.052 Uiso 0.9340(7) 1 calc R U P A 1
C5B C 0.983(5) 0.797(2) 0.813(2) 0.0449(6) Uani 0.0660(7) 1 d D U P A 2
H5BA H 0.892348 0.823761 0.817156 0.067 Uiso 0.0660(7) 1 calc R U P A 2
H5BB H 1.030525 0.789485 0.868170 0.067 Uiso 0.0660(7) 1 calc R U P A 2
H5BC H 1.061295 0.855575 0.786380 0.067 Uiso 0.0660(7) 1 calc R U P A 2
C6 C 0.8995(2) 0.1265(2) 0.49341(12) 0.0382(4) Uani 0.9340(7) 1 d D . P A 1
H6A H 0.815270 0.048046 0.477360 0.057 Uiso 0.9340(7) 1 calc R U P A 1
H6B H 1.002114 0.116164 0.490672 0.057 Uiso 0.9340(7) 1 calc R U P A 1
H6C H 0.885399 0.184082 0.455339 0.057 Uiso 0.9340(7) 1 calc R U P A 1
C6B C 0.657(4) 0.724(2) 0.890(2) 0.0500(5) Uani 0.0660(7) 1 d D U P A 2
H6BA H 0.740507 0.738330 0.936781 0.075 Uiso 0.0660(7) 1 calc R U P A 2
H6BB H 0.691248 0.785131 0.851733 0.075 Uiso 0.0660(7) 1 calc R U P A 2
H6BC H 0.561364 0.730137 0.910149 0.075 Uiso 0.0660(7) 1 calc R U P A 2
C7 C 1.06187(18) 0.33033(15) 0.63350(12) 0.0346(4) Uani 0.9340(7) 1 d D . P A 1
H7A H 1.053353 0.390265 0.596216 0.052 Uiso 0.9340(7) 1 calc R U P A 1
H7B H 1.160767 0.314162 0.629918 0.052 Uiso 0.9340(7) 1 calc R U P A 1
H7C H 1.060848 0.362032 0.690747 0.052 Uiso 0.9340(7) 1 calc R U P A 1
C7B C 0.457(3) 0.539(3) 0.7451(17) 0.0616(7) Uani 0.0660(7) 1 d D U P A 2
H7BA H 0.496553 0.590419 0.702176 0.092 Uiso 0.0660(7) 1 calc R U P A 2
H7BB H 0.423587 0.453668 0.722359 0.092 Uiso 0.0660(7) 1 calc R U P A 2
H7BC H 0.366417 0.557622 0.763367 0.092 Uiso 0.0660(7) 1 calc R U P A 2
C8 C 0.91741(19) 0.06859(15) 0.66836(11) 0.0302(3) Uani 0.9340(7) 1 d D . P A 1
H8A H 0.936269 0.101484 0.727143 0.045 Uiso 0.9340(7) 1 calc R U P A 1
H8B H 1.007752 0.045931 0.654782 0.045 Uiso 0.9340(7) 1 calc R U P A 1
H8C H 0.821815 -0.003264 0.657743 0.045 Uiso 0.9340(7) 1 calc R U P A 1
C8B C 0.538(4) 0.474(3) 0.915(2) 0.0841(10) Uani 0.0660(7) 1 d D U P A 2
H8BA H 0.621921 0.490357 0.962518 0.126 Uiso 0.0660(7) 1 calc R U P A 2
H8BB H 0.447786 0.491933 0.933468 0.126 Uiso 0.0660(7) 1 calc R U P A 2
H8BC H 0.504956 0.387979 0.892460 0.126 Uiso 0.0660(7) 1 calc R U P A 2
C9 C 0.34633(19) 0.10138(17) 0.73485(11) 0.0419(4) Uani 1 1 d D . . . .
H9A H 0.242047 0.043358 0.738478 0.063 Uiso 1 1 calc R U . . .
H9B H 0.379659 0.081647 0.681990 0.063 Uiso 1 1 calc R U . . .
H9C H 0.340967 0.183713 0.737904 0.063 Uiso 1 1 calc R U . . .
C10 C 0.4902(5) -0.0659(2) 0.8151(2) 0.0957(8) Uani 0.9340(7) 1 d D U P A 1
H10A H 0.553975 -0.077282 0.864416 0.144 Uiso 0.9340(7) 1 calc R U P A 1
H10B H 0.534177 -0.083378 0.765261 0.144 Uiso 0.9340(7) 1 calc R U P A 1
H10C H 0.381394 -0.121114 0.811336 0.144 Uiso 0.9340(7) 1 calc R U P A 1
C10B C 0.407(5) 0.054(4) 0.9193(17) 0.0721(6) Uani 0.0660(7) 1 d D U P A 2
H10D H 0.314877 -0.019811 0.906798 0.108 Uiso 0.0660(7) 1 calc R U P A 2
H10E H 0.486481 0.041023 0.960133 0.108 Uiso 0.0660(7) 1 calc R U P A 2
H10F H 0.375730 0.121183 0.942125 0.108 Uiso 0.0660(7) 1 calc R U P A 2
C11 C 0.4165(3) 0.1256(3) 0.92080(15) 0.0721(6) Uani 0.9340(7) 1 d D U P A 1
H11A H 0.306989 0.072426 0.918238 0.108 Uiso 0.9340(7) 1 calc R U P A 1
H11B H 0.421269 0.210583 0.927090 0.108 Uiso 0.9340(7) 1 calc R U P A 1
H11C H 0.481623 0.111216 0.968409 0.108 Uiso 0.9340(7) 1 calc R U P A 1
C11B C 0.541(5) -0.043(2) 0.781(3) 0.0957(8) Uani 0.0660(7) 1 d D U P A 2
H11D H 0.586356 -0.026667 0.729165 0.144 Uiso 0.0660(7) 1 calc R U P A 2
H11E H 0.616997 -0.059507 0.821564 0.144 Uiso 0.0660(7) 1 calc R U P A 2
H11F H 0.444236 -0.114317 0.768754 0.144 Uiso 0.0660(7) 1 calc R U P A 2
C12 C 1.04097(19) 0.33771(16) 0.87507(10) 0.0402(4) Uani 1 1 d . . . . .
H12A H 1.125372 0.361227 0.922706 0.060 Uiso 1 1 calc R U . . .
H12B H 1.026961 0.410752 0.855056 0.060 Uiso 1 1 calc R U . . .
H12C H 1.069198 0.291367 0.830460 0.060 Uiso 1 1 calc R U . . .
C12B C 0.876(2) 0.2010(19) 0.5626(13) 0.035(4) Uani 0.0660(7) 1 d D U P A 2
C13 C 0.8168(2) 0.33095(18) 0.99741(11) 0.0470(4) Uani 1 1 d D . . . .
H13A H 0.911727 0.359762 1.039131 0.070 Uiso 1 1 calc R U . . .
H13B H 0.728434 0.279428 1.021893 0.070 Uiso 1 1 calc R U . . .
H13C H 0.791176 0.400675 0.978745 0.070 Uiso 1 1 calc R U . . .
C13B C 0.844(4) 0.116(3) 0.4809(16) 0.0382(4) Uani 0.0660(7) 1 d D U P A 2
H13D H 0.807386 0.153012 0.434767 0.057 Uiso 0.0660(7) 1 calc R U P A 2
H13E H 0.942107 0.101672 0.470653 0.057 Uiso 0.0660(7) 1 calc R U P A 2
H13F H 0.763598 0.037983 0.485488 0.057 Uiso 0.0660(7) 1 calc R U P A 2
C14 C 0.8881(2) 0.10311(16) 0.94138(12) 0.0470(4) Uani 1 1 d D . . . .
H14A H 0.905325 0.055512 0.893562 0.070 Uiso 1 1 calc R U . . .
H14B H 0.795933 0.053954 0.964339 0.070 Uiso 1 1 calc R U . . .
H14C H 0.981425 0.127061 0.984017 0.070 Uiso 1 1 calc R U . . .
C14B C 0.933(3) 0.142(2) 0.6345(13) 0.041(5) Uani 0.0660(7) 1 d D U P A 2
H14D H 0.853286 0.064259 0.638523 0.061 Uiso 0.0660(7) 1 calc R U P A 2
H14E H 1.031975 0.129681 0.624645 0.061 Uiso 0.0660(7) 1 calc R U P A 2
H14F H 0.951794 0.196028 0.686587 0.061 Uiso 0.0660(7) 1 calc R U P A 2
C15 C 0.5871(5) 0.5754(4) 0.8232(3) 0.0352(9) Uani 0.9340(7) 1 d D . P A 1
C15B C 0.997(3) 0.324(2) 0.5536(19) 0.055(7) Uani 0.0660(7) 1 d D U P A 2
H15A H 0.956591 0.359045 0.507061 0.083 Uiso 0.0660(7) 1 calc R U P A 2
H15B H 1.016166 0.379286 0.604950 0.083 Uiso 0.0660(7) 1 calc R U P A 2
H15C H 1.096348 0.312938 0.543008 0.083 Uiso 0.0660(7) 1 calc R U P A 2
C16 C 0.6221(3) 0.6733(2) 0.89934(14) 0.0500(5) Uani 0.9340(7) 1 d D . P A 1
H16A H 0.678213 0.650242 0.946699 0.075 Uiso 0.9340(7) 1 calc R U P A 1
H16B H 0.522557 0.679476 0.913817 0.075 Uiso 0.9340(7) 1 calc R U P A 1
H16C H 0.687654 0.751871 0.885499 0.075 Uiso 0.9340(7) 1 calc R U P A 1
C16B C 0.574(2) 0.258(2) 0.5007(12) 0.028(4) Uani 0.0660(7) 1 d D U P A 2
C17 C 0.4856(3) 0.4551(2) 0.8456(2) 0.0841(10) Uani 0.9340(7) 1 d D . P A 1
H17A H 0.456143 0.393905 0.796713 0.126 Uiso 0.9340(7) 1 calc R U P A 1
H17B H 0.389964 0.463689 0.864066 0.126 Uiso 0.9340(7) 1 calc R U P A 1
H17C H 0.544722 0.429540 0.890396 0.126 Uiso 0.9340(7) 1 calc R U P A 1
C17B C 0.462(5) 0.310(4) 0.544(3) 0.039(10) Uani 0.0660(7) 1 d D U P A 2
H17D H 0.524264 0.379394 0.584572 0.058 Uiso 0.0660(7) 1 calc R U P A 2
H17E H 0.397321 0.336097 0.501985 0.058 Uiso 0.0660(7) 1 calc R U P A 2
H17F H 0.393318 0.247035 0.571897 0.058 Uiso 0.0660(7) 1 calc R U P A 2
C18 C 0.4976(3) 0.6116(3) 0.75002(15) 0.0616(7) Uani 0.9340(7) 1 d D . P A 1
H18A H 0.554000 0.695793 0.742090 0.092 Uiso 0.9340(7) 1 calc R U P A 1
H18B H 0.391173 0.604210 0.761662 0.092 Uiso 0.9340(7) 1 calc R U P A 1
H18C H 0.490256 0.557965 0.699469 0.092 Uiso 0.9340(7) 1 calc R U P A 1
C18B C 0.675(3) 0.363(2) 0.4586(18) 0.044(5) Uani 0.0660(7) 1 d D U P A 2
H18D H 0.735130 0.431087 0.500928 0.066 Uiso 0.0660(7) 1 calc R U P A 2
H18E H 0.747716 0.335650 0.428725 0.066 Uiso 0.0660(7) 1 calc R U P A 2
H18F H 0.605711 0.389136 0.419319 0.066 Uiso 0.0660(7) 1 calc R U P A 2
C19 C 0.8938(3) 0.6785(2) 0.74911(19) 0.0269(5) Uani 0.9340(7) 1 d D . P A 1
C19B C 0.478(4) 0.150(3) 0.437(2) 0.0347(5) Uani 0.0660(7) 1 d D U P A 2
H19A H 0.415467 0.084458 0.465736 0.052 Uiso 0.0660(7) 1 calc R U P A 2
H19B H 0.407742 0.174482 0.397726 0.052 Uiso 0.0660(7) 1 calc R U P A 2
H19C H 0.549747 0.120995 0.407132 0.052 Uiso 0.0660(7) 1 calc R U P A 2
C20 C 0.9411(3) 0.80303(18) 0.80023(16) 0.0449(6) Uani 0.9340(7) 1 d D . P A 1
H20A H 0.848320 0.828670 0.800728 0.067 Uiso 0.9340(7) 1 calc R U P A 1
H20B H 1.021809 0.862222 0.775429 0.067 Uiso 0.9340(7) 1 calc R U P A 1
H20C H 0.983536 0.798012 0.857316 0.067 Uiso 0.9340(7) 1 calc R U P A 1
C21 C 0.8140(3) 0.6829(2) 0.66257(13) 0.0499(5) Uani 0.9340(7) 1 d D . P A 1
H21A H 0.764536 0.600174 0.634053 0.075 Uiso 0.9340(7) 1 calc R U P A 1
H21B H 0.892941 0.730288 0.630694 0.075 Uiso 0.9340(7) 1 calc R U P A 1
H21C H 0.733206 0.721088 0.667311 0.075 Uiso 0.9340(7) 1 calc R U P A 1
C22 C 1.0454(2) 0.64886(18) 0.73928(14) 0.0438(5) Uani 0.9340(7) 1 d D . P A 1
H22A H 1.099281 0.645670 0.794210 0.066 Uiso 0.9340(7) 1 calc R U P A 1
H22B H 1.115473 0.711975 0.711874 0.066 Uiso 0.9340(7) 1 calc R U P A 1
H22C H 1.017884 0.570079 0.705505 0.066 Uiso 0.9340(7) 1 calc R U P A 1

loop_
_atom_site_aniso_label
_atom_site_aniso_U_11
_atom_site_aniso_U_22
_atom_site_aniso_U_33
_atom_site_aniso_U_23
_atom_site_aniso_U_13
_atom_site_aniso_U_12
P1 0.0241(2) 0.01663(19) 0.02358(19) -0.00014(15) 0.00402(15) 0.00735(16)
P1B 0.023(4) 0.023(3) 0.023(4) 0.000(4) 0.007(3) 0.009(2)
Si 0.0292(2) 0.0280(2) 0.01926(17) 0.00500(14) -0.00142(14) 0.00431(15)
Si1 0.02746(19) 0.02159(18) 0.02306(18) 0.00567(13) 0.00479(14) 0.00403(14)
Si02 0.0231(2) 0.0181(2) 0.0176(2) 0.00294(15) 0.00211(15) 0.00932(16)
Si2 0.025(4) 0.030(5) 0.022(3) 0.007(3) -0.003(2) 0.016(3)
Si3 0.0213(2) 0.0226(2) 0.0260(2) 0.00436(17) 0.00807(17) 0.01227(16)
Si3A 0.030(5) 0.045(5) 0.044(5) 0.010(4) -0.010(4) 0.018(4)
Al1 0.01450(18) 0.0162(2) 0.01643(18) 0.00214(15) 0.00238(14) 0.00431(15)
Al1B 0.01450(18) 0.0162(2) 0.01643(18) 0.00214(15) 0.00238(14) 0.00431(15)
O1 0.0255(5) 0.0187(5) 0.0319(5) -0.0051(4) 0.0000(4) 0.0088(4)
O1B 0.028(5) 0.035(5) 0.021(5) 0.001(5) 0.005(4) 0.009(5)
C1 0.0191(10) 0.0156(8) 0.0193(12) 0.0041(9) 0.0037(9) 0.0068(7)
C1B 0.0240(7) 0.0229(7) 0.0172(6) 0.0019(6) 0.0051(6) 0.0119(6)
C2 0.0240(7) 0.0229(7) 0.0172(6) 0.0019(6) 0.0051(6) 0.0119(6)
C2B 0.017(6) 0.032(6) 0.029(6) 0.016(5) 0.005(5) 0.014(5)
C3 0.0299(9) 0.0425(13) 0.0305(13) 0.0047(10) 0.0003(8) 0.0239(9)
C3B 0.017(9) 0.045(12) 0.041(11) 0.022(9) 0.004(8) 0.012(9)
C4 0.0372(9) 0.0293(9) 0.0349(9) 0.0149(7) 0.0096(7) 0.0108(7)
C4B 0.0717(14) 0.0403(11) 0.0373(10) 0.0159(8) -0.0001(10) 0.0181(10)
C5 0.0466(13) 0.0326(8) 0.0248(7) -0.0028(6) -0.0067(9) 0.0185(9)
C5B 0.0601(16) 0.0214(8) 0.0456(12) 0.0018(7) 0.0099(10) 0.0031(8)
C6 0.0471(12) 0.0465(10) 0.0347(9) 0.0053(8) 0.0171(8) 0.0306(11)
C6B 0.0566(13) 0.0539(13) 0.0493(11) -0.0060(10) 0.0180(9) 0.0311(12)
C7 0.0219(7) 0.0335(8) 0.0504(10) 0.0088(7) 0.0125(7) 0.0088(6)
C7B 0.0454(12) 0.0783(16) 0.0655(14) -0.0301(13) -0.0133(10) 0.0426(12)
C8 0.0286(8) 0.0289(8) 0.0384(8) 0.0070(7) 0.0020(6) 0.0174(6)
C8B 0.0501(14) 0.0522(14) 0.158(3) 0.0067(17) 0.0595(18) 0.0148(11)
C9 0.0256(7) 0.0502(10) 0.0454(9) 0.0171(8) 0.0011(7) 0.0054(7)
C10 0.1261(16) 0.0286(10) 0.1089(16) -0.0205(10) -0.0708(13) 0.0296(11)
C10B 0.0566(11) 0.1175(15) 0.0407(10) 0.0134(11) 0.0268(9) 0.0199(13)
C11 0.0566(11) 0.1175(15) 0.0407(10) 0.0134(11) 0.0268(9) 0.0199(13)
C11B 0.1261(16) 0.0286(10) 0.1089(16) -0.0205(10) -0.0708(13) 0.0296(11)
C12 0.0330(8) 0.0407(9) 0.0361(8) 0.0045(7) -0.0009(6) -0.0005(7)
C12B 0.030(7) 0.037(7) 0.038(8) 0.006(7) 0.006(7) 0.009(6)
C13 0.0462(10) 0.0480(10) 0.0398(9) -0.0097(8) 0.0016(8) 0.0113(8)
C13B 0.0471(12) 0.0465(10) 0.0347(9) 0.0053(8) 0.0171(8) 0.0306(11)
C14 0.0518(11) 0.0369(9) 0.0510(10) 0.0124(8) 0.0011(8) 0.0138(8)
C14B 0.035(11) 0.063(14) 0.030(11) -0.007(11) -0.002(9) 0.030(11)
C15 0.0233(14) 0.0343(13) 0.049(2) -0.0087(14) 0.0098(14) 0.0131(10)
C15B 0.033(11) 0.053(13) 0.067(14) -0.008(12) 0.029(11) -0.005(10)
C16 0.0566(13) 0.0539(13) 0.0493(11) -0.0060(10) 0.0180(9) 0.0311(12)
C16B 0.034(8) 0.029(7) 0.027(8) 0.019(6) 0.002(7) 0.015(6)
C17 0.0501(14) 0.0522(14) 0.158(3) 0.0067(17) 0.0595(18) 0.0148(11)
C17B 0.061(18) 0.032(15) 0.018(12) 0.011(12) 0.006(12) 0.006(13)
C18 0.0454(12) 0.0783(16) 0.0655(14) -0.0301(13) -0.0133(10) 0.0426(12)
C18B 0.049(13) 0.034(12) 0.059(14) 0.012(11) 0.024(12) 0.022(10)
C19 0.0317(12) 0.0225(12) 0.0287(9) 0.0066(9) 0.0053(8) 0.0109(9)
C19B 0.0466(13) 0.0326(8) 0.0248(7) -0.0028(6) -0.0067(9) 0.0185(9)
C20 0.0601(16) 0.0214(8) 0.0456(12) 0.0018(7) 0.0099(10) 0.0031(8)
C21 0.0717(14) 0.0403(11) 0.0373(10) 0.0159(8) -0.0001(10) 0.0181(10)
C22 0.0414(11) 0.0405(11) 0.0562(12) 0.0202(9) 0.0249(9) 0.0139(9)

loop_
_atom_type_symbol
_atom_type_description
_atom_type_scat_dispersion_real
_atom_type_scat_dispersion_imag
_atom_type_scat_source
C C 0.0181 0.0091 'International Tables Vol C Tables 4.2.6.8 and 6.1.1.4'
H H 0.0000 0.0000 'International Tables Vol C Tables 4.2.6.8 and 6.1.1.4'
Al Al 0.2130 0.2455 'International Tables Vol C Tables 4.2.6.8 and 6.1.1.4'
O O 0.0492 0.0322 'International Tables Vol C Tables 4.2.6.8 and 6.1.1.4'
P P 0.2955 0.4335 'International Tables Vol C Tables 4.2.6.8 and 6.1.1.4'
Si Si 0.2541 0.3302 'International Tables Vol C Tables 4.2.6.8 and 6.1.1.4'

loop_
_exptl_crystal_face_index_h
_exptl_crystal_face_index_k
_exptl_crystal_face_index_l
_exptl_crystal_face_perp_dist
0 7 -4 0.1026
0 -7 4 0.1026
-6 3 0 0.1045
6 -3 0 0.1045
0 1 10 0.0235
0 -1 -10 0.0235

loop_
_geom_angle_atom_site_label_1
_geom_angle_atom_site_label_2
_geom_angle_atom_site_label_3
_geom_angle
_geom_angle_site_symmetry_1
_geom_angle_site_symmetry_3
_geom_angle_publ_flag
O1 P1 C15 101.44(13) . . ?
O1 P1 C19 99.20(10) . . ?
C19 P1 C15 109.40(17) . . ?
O1B P1B C12B 101.4(9) . . ?
O1B P1B C16B 101.8(10) . . ?
C16B P1B C12B 110.7(10) . . ?
C2 Si C12 108.76(8) . . ?
C2 Si C14 105.29(9) . . ?
C12 Si C1B 112.65(12) . . ?
C12 Si C14 106.62(9) . . ?
C13 Si C1B 99.31(14) . . ?
C13 Si C2 119.20(10) . . ?
C13 Si C12 106.78(9) . . ?
C13 Si C14 109.60(9) . . ?
C14 Si C1B 120.94(14) . . ?
C1B Si1 C9 107.05(13) . . ?
C1B Si1 C11B 108.5(13) . . ?
C2 Si1 C9 112.31(8) . . ?
C9 Si1 C11B 100.5(14) . . ?
C10 Si1 C2 105.34(15) . . ?
C10 Si1 C9 106.80(11) . . ?
C10 Si1 C11 108.58(17) . . ?
C10B Si1 C1B 118.3(13) . . ?
C10B Si1 C9 114.1(14) . . ?
C10B Si1 C11B 106.8(16) . . ?
C11 Si1 C2 116.64(12) . . ?
C11 Si1 C9 106.73(11) . . ?
C1 Si02 C5 110.19(11) . . ?
C3 Si02 C1 111.02(13) . . ?
C3 Si02 C4 108.74(13) . . ?
C3 Si02 C5 105.74(11) . . ?
C4 Si02 C1 112.23(11) . . ?
C4 Si02 C5 108.69(10) . . ?
C3B Si2 C2B 107.0(10) . . ?
C3B Si2 C4B 109.5(13) . . ?
C3B Si2 C5B 103.8(14) . . ?
C4B Si2 C2B 107.4(12) . . ?
C5B Si2 C2B 111.0(15) . . ?
C5B Si2 C4B 117.6(15) . . ?
C1 Si3 C6 113.74(9) . . ?
C7 Si3 C1 110.14(10) . . ?
C7 Si3 C6 108.33(9) . . ?
C7 Si3 C8 109.09(8) . . ?
C8 Si3 C1 109.96(10) . . ?
C8 Si3 C6 105.41(9) . . ?
C6B Si3A C2B 118.6(15) . . ?
C7B Si3A C2B 109.8(14) . . ?
C7B Si3A C6B 111.1(16) . . ?
C7B Si3A C8B 109.6(17) . . ?
C8B Si3A C2B 106.1(13) . . ?
C8B Si3A C6B 100.9(15) . . ?
O1 Al1 C1 117.60(9) . . ?
O1 Al1 C2 127.74(8) . . ?
C1 Al1 C2 114.64(11) . . ?
O1B Al1B C1B 123.0(6) . . ?
O1B Al1B C2B 116.1(8) . . ?
C2B Al1B C1B 120.5(7) . . ?
P1 O1 Al1 138.13(7) . . ?
P1B O1B Al1B 133.4(10) . . ?
Si02 C1 Al1 115.82(15) . . ?
Si02 C1 H1 103.6 . . ?
Si3 C1 Si02 116.01(14) . . ?
Si3 C1 Al1 112.00(12) . . ?
Si3 C1 H1 103.6 . . ?
Al1 C1 H1 103.6 . . ?
Si C1B Al1B 106.5(2) . . ?
Si C1B H1B 93.7 . . ?
Si1 C1B Si 118.1(2) . . ?
Si1 C1B Al1B 134.1(3) . . ?
Si1 C1B H1B 93.7 . . ?
Al1B C1B H1B 93.7 . . ?
Si C2 Al1 117.90(11) . . ?
Si C2 H2 102.4(17) . . ?
Si1 C2 Si 120.87(11) . . ?
Si1 C2 Al1 112.54(10) . . ?
Si1 C2 H2 101.4(17) . . ?
Al1 C2 H2 95.5(17) . . ?
Si2 C2B Al1B 117.2(9) . . ?
Si2 C2B H2B 101.8 . . ?
Si3A C2B Si2 112.6(11) . . ?
Si3A C2B Al1B 117.9(11) . . ?
Si3A C2B H2B 101.8 . . ?
Al1B C2B H2B 101.8 . . ?
Si02 C3 H3A 109.5 . . ?
Si02 C3 H3B 109.5 . . ?
Si02 C3 H3C 109.5 . . ?
H3A C3 H3B 109.5 . . ?
H3A C3 H3C 109.5 . . ?
H3B C3 H3C 109.5 . . ?
Si2 C3B H3BA 109.5 . . ?
Si2 C3B H3BB 109.5 . . ?
Si2 C3B H3BC 109.5 . . ?
H3BA C3B H3BB 109.5 . . ?
H3BA C3B H3BC 109.5 . . ?
H3BB C3B H3BC 109.5 . . ?
Si02 C4 H4A 109.5 . . ?
Si02 C4 H4B 109.5 . . ?
Si02 C4 H4C 109.5 . . ?
H4A C4 H4B 109.5 . . ?
H4A C4 H4C 109.5 . . ?
H4B C4 H4C 109.5 . . ?
Si2 C4B H4BA 109.5 . . ?
Si2 C4B H4BB 109.5 . . ?
Si2 C4B H4BC 109.5 . . ?
H4BA C4B H4BB 109.5 . . ?
H4BA C4B H4BC 109.5 . . ?
H4BB C4B H4BC 109.5 . . ?
Si02 C5 H5A 109.5 . . ?
Si02 C5 H5B 109.5 . . ?
Si02 C5 H5C 109.5 . . ?
H5A C5 H5B 109.5 . . ?
H5A C5 H5C 109.5 . . ?
H5B C5 H5C 109.5 . . ?
Si2 C5B H5BA 109.5 . . ?
Si2 C5B H5BB 109.5 . . ?
Si2 C5B H5BC 109.5 . . ?
H5BA C5B H5BB 109.5 . . ?
H5BA C5B H5BC 109.5 . . ?
H5BB C5B H5BC 109.5 . . ?
Si3 C6 H6A 109.5 . . ?
Si3 C6 H6B 109.5 . . ?
Si3 C6 H6C 109.5 . . ?
H6A C6 H6B 109.5 . . ?
H6A C6 H6C 109.5 . . ?
H6B C6 H6C 109.5 . . ?
Si3A C6B H6BA 109.5 . . ?
Si3A C6B H6BB 109.5 . . ?
Si3A C6B H6BC 109.5 . . ?
H6BA C6B H6BB 109.5 . . ?
H6BA C6B H6BC 109.5 . . ?
H6BB C6B H6BC 109.5 . . ?
Si3 C7 H7A 109.5 . . ?
Si3 C7 H7B 109.5 . . ?
Si3 C7 H7C 109.5 . . ?
H7A C7 H7B 109.5 . . ?
H7A C7 H7C 109.5 . . ?
H7B C7 H7C 109.5 . . ?
Si3A C7B H7BA 109.5 . . ?
Si3A C7B H7BB 109.5 . . ?
Si3A C7B H7BC 109.5 . . ?
H7BA C7B H7BB 109.5 . . ?
H7BA C7B H7BC 109.5 . . ?
H7BB C7B H7BC 109.5 . . ?
Si3 C8 H8A 109.5 . . ?
Si3 C8 H8B 109.5 . . ?
Si3 C8 H8C 109.5 . . ?
H8A C8 H8B 109.5 . . ?
H8A C8 H8C 109.5 . . ?
H8B C8 H8C 109.5 . . ?
Si3A C8B H8BA 109.5 . . ?
Si3A C8B H8BB 109.5 . . ?
Si3A C8B H8BC 109.5 . . ?
H8BA C8B H8BB 109.5 . . ?
H8BA C8B H8BC 109.5 . . ?
H8BB C8B H8BC 109.5 . . ?
Si1 C9 H9A 109.5 . . ?
Si1 C9 H9B 109.5 . . ?
Si1 C9 H9C 109.5 . . ?
H9A C9 H9B 109.5 . . ?
H9A C9 H9C 109.5 . . ?
H9B C9 H9C 109.5 . . ?
Si1 C10 H10A 109.5 . . ?
Si1 C10 H10B 109.5 . . ?
Si1 C10 H10C 109.5 . . ?
H10A C10 H10B 109.5 . . ?
H10A C10 H10C 109.5 . . ?
H10B C10 H10C 109.5 . . ?
Si1 C10B H10D 109.5 . . ?
Si1 C10B H10E 109.5 . . ?
Si1 C10B H10F 109.5 . . ?
H10D C10B H10E 109.5 . . ?
H10D C10B H10F 109.5 . . ?
H10E C10B H10F 109.5 . . ?
Si1 C11 H11A 109.5 . . ?
Si1 C11 H11B 109.5 . . ?
Si1 C11 H11C 109.5 . . ?
H11A C11 H11B 109.5 . . ?
H11A C11 H11C 109.5 . . ?
H11B C11 H11C 109.5 . . ?
Si1 C11B H11D 109.5 . . ?
Si1 C11B H11E 109.5 . . ?
Si1 C11B H11F 109.5 . . ?
H11D C11B H11E 109.5 . . ?
H11D C11B H11F 109.5 . . ?
H11E C11B H11F 109.5 . . ?
Si C12 H12A 109.5 . . ?
Si C12 H12B 109.5 . . ?
Si C12 H12C 109.5 . . ?
H12A C12 H12B 109.5 . . ?
H12A C12 H12C 109.5 . . ?
H12B C12 H12C 109.5 . . ?
C13B C12B P1B 109.2(15) . . ?
C14B C12B P1B 103.8(13) . . ?
C14B C12B C13B 109.4(17) . . ?
C14B C12B C15B 111.6(18) . . ?
C15B C12B P1B 113.6(14) . . ?
C15B C12B C13B 109.1(18) . . ?
Si C13 H13A 109.5 . . ?
Si C13 H13B 109.5 . . ?
Si C13 H13C 109.5 . . ?
H13A C13 H13B 109.5 . . ?
H13A C13 H13C 109.5 . . ?
H13B C13 H13C 109.5 . . ?
C12B C13B H13D 109.5 . . ?
C12B C13B H13E 109.5 . . ?
C12B C13B H13F 109.5 . . ?
H13D C13B H13E 109.5 . . ?
H13D C13B H13F 109.5 . . ?
H13E C13B H13F 109.5 . . ?
Si C14 H14A 109.5 . . ?
Si C14 H14B 109.5 . . ?
Si C14 H14C 109.5 . . ?
H14A C14 H14B 109.5 . . ?
H14A C14 H14C 109.5 . . ?
H14B C14 H14C 109.5 . . ?
C12B C14B H14D 109.5 . . ?
C12B C14B H14E 109.5 . . ?
C12B C14B H14F 109.5 . . ?
H14D C14B H14E 109.5 . . ?
H14D C14B H14F 109.5 . . ?
H14E C14B H14F 109.5 . . ?
C16 C15 P1 106.2(2) . . ?
C17 C15 P1 105.7(3) . . ?
C17 C15 C16 108.7(3) . . ?
C17 C15 C18 109.3(3) . . ?
C18 C15 P1 117.6(3) . . ?
C18 C15 C16 109.0(3) . . ?
C12B C15B H15A 109.5 . . ?
C12B C15B H15B 109.5 . . ?
C12B C15B H15C 109.5 . . ?
H15A C15B H15B 109.5 . . ?
H15A C15B H15C 109.5 . . ?
H15B C15B H15C 109.5 . . ?
C15 C16 H16A 109.5 . . ?
C15 C16 H16B 109.5 . . ?
C15 C16 H16C 109.5 . . ?
H16A C16 H16B 109.5 . . ?
H16A C16 H16C 109.5 . . ?
H16B C16 H16C 109.5 . . ?
C17B C16B P1B 102.3(18) . . ?
C18B C16B P1B 115.9(15) . . ?
C18B C16B C17B 105.0(19) . . ?
C19B C16B P1B 111.9(18) . . ?
C19B C16B C17B 110(2) . . ?
C19B C16B C18B 111(2) . . ?
C15 C17 H17A 109.5 . . ?
C15 C17 H17B 109.5 . . ?
C15 C17 H17C 109.5 . . ?
H17A C17 H17B 109.5 . . ?
H17A C17 H17C 109.5 . . ?
H17B C17 H17C 109.5 . . ?
C16B C17B H17D 109.5 . . ?
C16B C17B H17E 109.5 . . ?
C16B C17B H17F 109.5 . . ?
H17D C17B H17E 109.5 . . ?
H17D C17B H17F 109.5 . . ?
H17E C17B H17F 109.5 . . ?
C15 C18 H18A 109.5 . . ?
C15 C18 H18B 109.5 . . ?
C15 C18 H18C 109.5 . . ?
H18A C18 H18B 109.5 . . ?
H18A C18 H18C 109.5 . . ?
H18B C18 H18C 109.5 . . ?
C16B C18B H18D 109.5 . . ?
C16B C18B H18E 109.5 . . ?
C16B C18B H18F 109.5 . . ?
H18D C18B H18E 109.5 . . ?
H18D C18B H18F 109.5 . . ?
H18E C18B H18F 109.5 . . ?
C20 C19 P1 110.6(2) . . ?
C20 C19 C22 108.2(2) . . ?
C21 C19 P1 116.54(19) . . ?
C21 C19 C20 109.70(19) . . ?
C21 C19 C22 107.8(2) . . ?
C22 C19 P1 103.56(15) . . ?
C16B C19B H19A 109.5 . . ?
C16B C19B H19B 109.5 . . ?
C16B C19B H19C 109.5 . . ?
H19A C19B H19B 109.5 . . ?
H19A C19B H19C 109.5 . . ?
H19B C19B H19C 109.5 . . ?
C19 C20 H20A 109.5 . . ?
C19 C20 H20B 109.5 . . ?
C19 C20 H20C 109.5 . . ?
H20A C20 H20B 109.5 . . ?
H20A C20 H20C 109.5 . . ?
H20B C20 H20C 109.5 . . ?
C19 C21 H21A 109.5 . . ?
C19 C21 H21B 109.5 . . ?
C19 C21 H21C 109.5 . . ?
H21A C21 H21B 109.5 . . ?
H21A C21 H21C 109.5 . . ?
H21B C21 H21C 109.5 . . ?
C19 C22 H22A 109.5 . . ?
C19 C22 H22B 109.5 . . ?
C19 C22 H22C 109.5 . . ?
H22A C22 H22B 109.5 . . ?
H22A C22 H22C 109.5 . . ?
H22B C22 H22C 109.5 . . ?

loop_
_geom_bond_atom_site_label_1
_geom_bond_atom_site_label_2
_geom_bond_distance
_geom_bond_site_symmetry_2
_geom_bond_publ_flag
P1 O1 1.6345(10) . ?
P1 C15 1.890(4) . ?
P1 C19 1.874(3) . ?
P1B O1B 1.595(13) . ?
P1B C12B 1.906(16) . ?
P1B C16B 1.855(15) . ?
Si C1B 1.935(4) . ?
Si C2 1.866(2) . ?
Si C12 1.8687(17) . ?
Si C13 1.8547(18) . ?
Si C14 1.8695(18) . ?
Si1 C1B 1.849(4) . ?
Si1 C2 1.866(2) . ?
Si1 C9 1.8731(17) . ?
Si1 C10 1.848(2) . ?
Si1 C10B 1.847(14) . ?
Si1 C11 1.865(2) . ?
Si1 C11B 1.889(15) . ?
Si02 C1 1.877(2) . ?
Si02 C3 1.870(3) . ?
Si02 C4 1.8707(18) . ?
Si02 C5 1.877(2) . ?
Si2 C2B 1.888(15) . ?
Si2 C3B 1.862(16) . ?
Si2 C4B 1.877(16) . ?
Si2 C5B 1.862(17) . ?
Si3 C1 1.874(3) . ?
Si3 C6 1.8762(19) . ?
Si3 C7 1.8694(17) . ?
Si3 C8 1.8729(17) . ?
Si3A C2B 1.865(16) . ?
Si3A C6B 1.859(17) . ?
Si3A C7B 1.829(17) . ?
Si3A C8B 1.854(18) . ?
Al1 O1 1.7075(10) . ?
Al1 C1 1.939(3) . ?
Al1 C2 1.954(2) . ?
Al1B O1B 1.718(11) . ?
Al1B C1B 1.975(6) . ?
Al1B C2B 1.913(15) . ?
C1 H1 1.0000 . ?
C1B H1B 1.0000 . ?
C2 H2 0.86(3) . ?
C2B H2B 1.0000 . ?
C3 H3A 0.9800 . ?
C3 H3B 0.9800 . ?
C3 H3C 0.9800 . ?
C3B H3BA 0.9800 . ?
C3B H3BB 0.9800 . ?
C3B H3BC 0.9800 . ?
C4 H4A 0.9800 . ?
C4 H4B 0.9800 . ?
C4 H4C 0.9800 . ?
C4B H4BA 0.9800 . ?
C4B H4BB 0.9800 . ?
C4B H4BC 0.9800 . ?
C5 H5A 0.9800 . ?
C5 H5B 0.9800 . ?
C5 H5C 0.9800 . ?
C5B H5BA 0.9800 . ?
C5B H5BB 0.9800 . ?
C5B H5BC 0.9800 . ?
C6 H6A 0.9800 . ?
C6 H6B 0.9800 . ?
C6 H6C 0.9800 . ?
C6B H6BA 0.9800 . ?
C6B H6BB 0.9800 . ?
C6B H6BC 0.9800 . ?
C7 H7A 0.9800 . ?
C7 H7B 0.9800 . ?
C7 H7C 0.9800 . ?
C7B H7BA 0.9800 . ?
C7B H7BB 0.9800 . ?
C7B H7BC 0.9800 . ?
C8 H8A 0.9800 . ?
C8 H8B 0.9800 . ?
C8 H8C 0.9800 . ?
C8B H8BA 0.9800 . ?
C8B H8BB 0.9800 . ?
C8B H8BC 0.9800 . ?
C9 H9A 0.9800 . ?
C9 H9B 0.9800 . ?
C9 H9C 0.9800 . ?
C10 H10A 0.9800 . ?
C10 H10B 0.9800 . ?
C10 H10C 0.9800 . ?
C10B H10D 0.9800 . ?
C10B H10E 0.9800 . ?
C10B H10F 0.9800 . ?
C11 H11A 0.9800 . ?
C11 H11B 0.9800 . ?
C11 H11C 0.9800 . ?
C11B H11D 0.9800 . ?
C11B H11E 0.9800 . ?
C11B H11F 0.9800 . ?
C12 H12A 0.9800 . ?
C12 H12B 0.9800 . ?
C12 H12C 0.9800 . ?
C12B C13B 1.544(18) . ?
C12B C14B 1.528(18) . ?
C12B C15B 1.536(17) . ?
C13 H13A 0.9800 . ?
C13 H13B 0.9800 . ?
C13 H13C 0.9800 . ?
C13B H13D 0.9800 . ?
C13B H13E 0.9800 . ?
C13B H13F 0.9800 . ?
C14 H14A 0.9800 . ?
C14 H14B 0.9800 . ?
C14 H14C 0.9800 . ?
C14B H14D 0.9800 . ?
C14B H14E 0.9800 . ?
C14B H14F 0.9800 . ?
C15 C16 1.554(4) . ?
C15 C17 1.511(5) . ?
C15 C18 1.532(5) . ?
C15B H15A 0.9800 . ?
C15B H15B 0.9800 . ?
C15B H15C 0.9800 . ?
C16 H16A 0.9800 . ?
C16 H16B 0.9800 . ?
C16 H16C 0.9800 . ?
C16B C17B 1.545(18) . ?
C16B C18B 1.537(18) . ?
C16B C19B 1.522(18) . ?
C17 H17A 0.9800 . ?
C17 H17B 0.9800 . ?
C17 H17C 0.9800 . ?
C17B H17D 0.9800 . ?
C17B H17E 0.9800 . ?
C17B H17F 0.9800 . ?
C18 H18A 0.9800 . ?
C18 H18B 0.9800 . ?
C18 H18C 0.9800 . ?
C18B H18D 0.9800 . ?
C18B H18E 0.9800 . ?
C18B H18F 0.9800 . ?
C19 C20 1.529(3) . ?
C19 C21 1.524(4) . ?
C19 C22 1.543(3) . ?
C19B H19A 0.9800 . ?
C19B H19B 0.9800 . ?
C19B H19C 0.9800 . ?
C20 H20A 0.9800 . ?
C20 H20B 0.9800 . ?
C20 H20C 0.9800 . ?
C21 H21A 0.9800 . ?
C21 H21B 0.9800 . ?
C21 H21C 0.9800 . ?
C22 H22A 0.9800 . ?
C22 H22B 0.9800 . ?
C22 H22C 0.9800 . ?

loop_
_geom_torsion_atom_site_label_1
_geom_torsion_atom_site_label_2
_geom_torsion_atom_site_label_3
_geom_torsion_atom_site_label_4
_geom_torsion
_geom_torsion_site_symmetry_1
_geom_torsion_site_symmetry_2
_geom_torsion_site_symmetry_3
_geom_torsion_site_symmetry_4
_geom_torsion_publ_flag
O1 P1 C15 C16 173.5(2) . . . . ?
O1 P1 C15 C17 58.0(3) . . . . ?
O1 P1 C15 C18 -64.3(3) . . . . ?
O1 P1 C19 C20 172.08(16) . . . . ?
O1 P1 C19 C21 45.93(19) . . . . ?
O1 P1 C19 C22 -72.27(17) . . . . ?
O1B P1B C16B C17B -51(2) . . . . ?
O1B P1B C16B C18B 62.3(18) . . . . ?
O1B P1B C16B C19B -168.7(19) . . . . ?
C1 Al1 O1 P1 -160.04(13) . . . . ?
C1B Al1B O1B P1B 6.4(16) . . . . ?
C2 Al1 O1 P1 17.93(15) . . . . ?
C2B Al1B O1B P1B -166.3(13) . . . . ?
C3 Si02 C1 Si3 -168.49(16) . . . . ?
C3 Si02 C1 Al1 -34.1(2) . . . . ?
C3B Si2 C2B Si3A 165.0(14) . . . . ?
C3B Si2 C2B Al1B -53.4(17) . . . . ?
C4 Si02 C1 Si3 -46.56(18) . . . . ?
C4 Si02 C1 Al1 87.79(16) . . . . ?
C4B Si2 C2B Si3A -77.5(17) . . . . ?
C4B Si2 C2B Al1B 64.2(17) . . . . ?
C5 Si02 C1 Si3 74.71(17) . . . . ?
C5 Si02 C1 Al1 -150.94(14) . . . . ?
C5B Si2 C2B Si3A 52(2) . . . . ?
C5B Si2 C2B Al1B -166.0(16) . . . . ?
C6 Si3 C1 Si02 -37.7(2) . . . . ?
C6 Si3 C1 Al1 -173.73(12) . . . . ?
C6B Si3A C2B Si2 -48(2) . . . . ?
C6B Si3A C2B Al1B 171.1(17) . . . . ?
C7 Si3 C1 Si02 84.12(15) . . . . ?
C7 Si3 C1 Al1 -51.92(16) . . . . ?
C7B Si3A C2B Si2 82(2) . . . . ?
C7B Si3A C2B Al1B -60(2) . . . . ?
C8 Si3 C1 Si02 -155.63(13) . . . . ?
C8 Si3 C1 Al1 68.33(16) . . . . ?
C8B Si3A C2B Si2 -159.9(17) . . . . ?
C8B Si3A C2B Al1B 59(2) . . . . ?
C9 Si1 C1B Si -173.91(19) . . . . ?
C9 Si1 C1B Al1B -8.7(4) . . . . ?
C9 Si1 C2 Si 156.64(12) . . . . ?
C9 Si1 C2 Al1 9.67(15) . . . . ?
C10 Si1 C2 Si -87.48(17) . . . . ?
C10 Si1 C2 Al1 125.55(14) . . . . ?
C10B Si1 C1B Si 55.6(17) . . . . ?
C10B Si1 C1B Al1B -139.2(17) . . . . ?
C11 Si1 C2 Si 33.0(2) . . . . ?
C11 Si1 C2 Al1 -113.97(15) . . . . ?
C11B Si1 C1B Si -66.2(15) . . . . ?
C11B Si1 C1B Al1B 99.0(15) . . . . ?
C12 Si C2 Si1 -177.52(12) . . . . ?
C12 Si C2 Al1 -32.24(15) . . . . ?
C12B P1B O1B Al1B -111.9(14) . . . . ?
C12B P1B C16B C17B -158(2) . . . . ?
C12B P1B C16B C18B -44.8(19) . . . . ?
C12B P1B C16B C19B 84(2) . . . . ?
C13 Si C2 Si1 -54.90(17) . . . . ?
C13 Si C2 Al1 90.37(14) . . . . ?
C14 Si C2 Si1 68.53(15) . . . . ?
C14 Si C2 Al1 -146.19(12) . . . . ?
C15 P1 O1 Al1 -107.64(18) . . . . ?
C15 P1 C19 C20 66.4(2) . . . . ?
C15 P1 C19 C21 -59.7(2) . . . . ?
C15 P1 C19 C22 -177.94(19) . . . . ?
C16B P1B O1B Al1B 133.8(13) . . . . ?
C19 P1 O1 Al1 140.27(12) . . . . ?
C19 P1 C15 C16 -82.4(3) . . . . ?
C19 P1 C15 C17 162.2(2) . . . . ?
C19 P1 C15 C18 39.9(3) . . . . ?

loop_
_exptl_oxdiff_crystal_face_indexfrac_h
_exptl_oxdiff_crystal_face_indexfrac_k
_exptl_oxdiff_crystal_face_indexfrac_l
_exptl_oxdiff_crystal_face_x
_exptl_oxdiff_crystal_face_y
_exptl_oxdiff_crystal_face_z
-0.0413 6.9607 -3.9913 0.2781 -0.1714 -0.9451
0.0413 -6.9607 3.9913 -0.2781 0.1714 0.9451
-5.8367 2.9425 0.1503 0.9185 -0.3243 0.2262
5.8367 -2.9425 -0.1503 -0.9185 0.3243 -0.2262
-0.1633 0.8796 10.2617 -0.4210 -0.8846 0.2007
0.1633 -0.8796 -10.2617 0.4210 0.8846 -0.2007
